data_7048603
loop_
_publ_author_name
'Vacher, Antoine'
'Amar, Anissa'
'Camerel, Franck'
'Molard, Yann'
'Latouche, Camille'
'Roisnel, Thierry'
'Dorcet, Vincent'
'Boucekkine, Abdou'
'Akdas-Kili\,c, Huriye'
'Achard, Mathieu'

_publ_section_title
;
 Modulation of emission properties of phosphine-sulfonate ligand
 containing copper complexes: playing with solvato-, thermo-, and
 mechanochromism.
;
_journal_issue 6
_journal_name_full 'Dalton transactions (Cambridge, England : 2003)'
_journal_page_first 2128
_journal_page_last 2134
_journal_paper_doi 10.1039/c8dt04502j
_journal_volume 48
_journal_year 2019
_chemical_compound_source 'synthesis as described'
_chemical_formula_moiety 'C36 H28 Cu K O6 P2 S2'
_chemical_formula_sum 'C36 H28 Cu K O6 P2 S2'
_chemical_formula_weight 785.28
_space_group_crystal_system triclinic
_space_group_IT_number 2
_space_group_name_Hall '-P 1'
_space_group_name_H-M_alt 'P -1'
_symmetry_space_group_name_Hall '-P 1'
_symmetry_space_group_name_H-M 'P -1'
_atom_sites_solution_hydrogens geom
_audit_update_record
;
2017-02-17 deposited with the CCDC.
2019-01-11 downloaded from the CCDC.
;
_cell_angle_alpha 87.0640(10)
_cell_angle_beta 86.3820(10)
_cell_angle_gamma 86.7850(10)
_cell_formula_units_Z 2
_cell_length_a 10.3800(4)
_cell_length_b 11.5408(4)
_cell_length_c 14.0557(4)
_cell_measurement_reflns_used 9950
_cell_measurement_temperature 150
_cell_measurement_theta_max 27.50
_cell_measurement_theta_min 2.38
_cell_measurement_wavelength 0.71073
_cell_volume 1675.86(10)
_computing_cell_refinement 'APEX3 (Bruker, 2015); SAINT (Bruker, 2014)'
_computing_data_collection 'SAINT (Bruker, 2014)'
_computing_data_reduction 'SAINT (Bruker, 2014)'
_computing_molecular_graphics 'SXGRAPH (Farrugia, 1999), Mercury (CSD, 2016)'
_computing_publication_material 'CRYSCALC (T. Roisnel, local program, 2016)'
_computing_structure_refinement 'SHELXL-2016/6 (Sheldrick, 2016)'
_computing_structure_solution 'SHELXT (Sheldrick, 2015)'
_diffrn_ambient_temperature 150
_diffrn_detector '(CMOS) PHOTON 100'
_diffrn_measured_fraction_theta_full 0.982
_diffrn_measured_fraction_theta_max 0.983
_diffrn_measurement_device_type 'D8 VENTURE Bruker AXS'
_diffrn_measurement_method 'rotation images'
_diffrn_radiation_monochromator 'multilayer monochromator'
_diffrn_radiation_probe x-ray
_diffrn_radiation_source 'Incoatec microfocus sealed tube'
_diffrn_radiation_type MoK\a
_diffrn_radiation_wavelength 0.71073
_diffrn_reflns_av_R_equivalents 0.0255
_diffrn_reflns_av_unetI/netI 0.0321
_diffrn_reflns_limit_h_max 13
_diffrn_reflns_limit_h_min -13
_diffrn_reflns_limit_k_max 13
_diffrn_reflns_limit_k_min -14
_diffrn_reflns_limit_l_max 18
_diffrn_reflns_limit_l_min -18
_diffrn_reflns_number 19961
_diffrn_reflns_theta_full 25.242
_diffrn_reflns_theta_max 27.481
_diffrn_reflns_theta_min 3.057
_exptl_absorpt_coefficient_mu 1.043
_exptl_absorpt_correction_T_max 0.920
_exptl_absorpt_correction_T_min 0.811
_exptl_absorpt_correction_type multi-scan
_exptl_absorpt_process_details
;
  [Sheldrick, G.M. (2014). SADABS Bruker AXS Inc., Madison, Wisconsin, USA]
;
_exptl_crystal_colour colourless
_exptl_crystal_density_diffrn 1.556
_exptl_crystal_description prism
_exptl_crystal_F_000 804
_exptl_crystal_size_max 0.160
_exptl_crystal_size_mid 0.100
_exptl_crystal_size_min 0.080
_refine_diff_density_max 0.661
_refine_diff_density_min -0.508
_refine_diff_density_rms 0.084
_refine_ls_extinction_method none
_refine_ls_goodness_of_fit_ref 1.134
_refine_ls_hydrogen_treatment constr
_refine_ls_matrix_type full
_refine_ls_number_parameters 433
_refine_ls_number_reflns 7559
_refine_ls_number_restraints 0
_refine_ls_restrained_S_all 1.134
_refine_ls_R_factor_all 0.0331
_refine_ls_R_factor_gt 0.0280
_refine_ls_shift/su_max 0.020
_refine_ls_shift/su_mean 0.003
_refine_ls_structure_factor_coef Fsqd
_refine_ls_weighting_details 'w=1/[\s^2^(Fo^2^)+(0.0351P)^2^+1.0890P] where P=(Fo^2^+2Fc^2^)/3'
_refine_ls_weighting_scheme calc
_refine_ls_wR_factor_gt 0.0735
_refine_ls_wR_factor_ref 0.0827
_reflns_number_gt 6806
_reflns_number_total 7559
_reflns_threshold_expression >2sigma(I)
_cod_data_source_file c8dt04502j2.cif
_cod_data_source_block MACUKI2
_cod_depositor_comments 'Adding full bibliography for 7048602--7048607.cif.'
_cod_database_code 7048603

loop_
_space_group_symop_operation_xyz
'x, y, z'
'-x, -y, -z'

loop_
_atom_site_label
_atom_site_type_symbol
_atom_site_fract_x
_atom_site_fract_y
_atom_site_fract_z
_atom_site_U_iso_or_equiv
_atom_site_adp_type
_atom_site_occupancy
_atom_site_site_symmetry_order
_atom_site_calc_flag
_atom_site_refinement_flags_posn
_atom_site_refinement_flags_adp
Cu1 Cu 0.32497(2) 0.44488(2) 0.22240(2) 0.01383(7) Uani 1 1 d . .
P1 P 0.34999(4) 0.25298(4) 0.24742(3) 0.01272(10) Uani 1 1 d . .
C1 C 0.52083(18) 0.20676(16) 0.24889(14) 0.0175(4) Uani 1 1 d . .
C2 C 0.5978(2) 0.21551(17) 0.16358(16) 0.0242(4) Uani 1 1 d . .
H2 H 0.558964 0.235552 0.105146 0.029 Uiso 1 1 calc R U
C3 C 0.7311(2) 0.19489(19) 0.1643(2) 0.0337(5) Uani 1 1 d . .
H3 H 0.782930 0.199390 0.106208 0.040 Uiso 1 1 calc R U
C4 C 0.7886(2) 0.1677(2) 0.2498(2) 0.0398(6) Uani 1 1 d . .
H4 H 0.879731 0.154161 0.250196 0.048 Uiso 1 1 calc R U
C5 C 0.7134(2) 0.1605(2) 0.3341(2) 0.0372(6) Uani 1 1 d . .
H5 H 0.753145 0.142621 0.392480 0.045 Uiso 1 1 calc R U
C6 C 0.5796(2) 0.17910(18) 0.33434(16) 0.0249(4) Uani 1 1 d . .
H6 H 0.528363 0.172980 0.392650 0.030 Uiso 1 1 calc R U
C7 C 0.27438(18) 0.18601(17) 0.35595(13) 0.0171(4) Uani 1 1 d . .
C8 C 0.2393(2) 0.2543(2) 0.43191(16) 0.0301(5) Uani 1 1 d . .
H8 H 0.254487 0.334849 0.426526 0.036 Uiso 1 1 calc R U
C9 C 0.1819(3) 0.2075(2) 0.51632(16) 0.0354(6) Uani 1 1 d . .
H9 H 0.161477 0.255348 0.568784 0.042 Uiso 1 1 calc R U
C10 C 0.1549(2) 0.0922(2) 0.52383(16) 0.0350(5) Uani 1 1 d . .
H10 H 0.114695 0.060296 0.581115 0.042 Uiso 1 1 calc R U
C11 C 0.1860(4) 0.0238(2) 0.44856(19) 0.0542(9) Uani 1 1 d . .
H11 H 0.166085 -0.055724 0.453222 0.065 Uiso 1 1 calc R U
C12 C 0.2468(3) 0.0697(2) 0.36483(17) 0.0442(7) Uani 1 1 d . .
H12 H 0.269570 0.020823 0.313382 0.053 Uiso 1 1 calc R U
C13 C 0.29034(18) 0.17035(16) 0.15236(12) 0.0146(3) Uani 1 1 d . .
C14 C 0.3522(2) 0.06482(17) 0.12670(14) 0.0200(4) Uani 1 1 d . .
H14 H 0.427228 0.036722 0.157745 0.024 Uiso 1 1 calc R U
C15 C 0.3059(2) 0.00015(18) 0.05655(15) 0.0262(4) Uani 1 1 d . .
H15 H 0.348683 -0.071720 0.040322 0.031 Uiso 1 1 calc R U
C16 C 0.1970(2) 0.04114(19) 0.01044(15) 0.0284(5) Uani 1 1 d . .
H16 H 0.165297 -0.002727 -0.037614 0.034 Uiso 1 1 calc R U
C17 C 0.1339(2) 0.14618(18) 0.03421(14) 0.0229(4) Uani 1 1 d . .
H17 H 0.059428 0.173983 0.002366 0.028 Uiso 1 1 calc R U
C18 C 0.17992(18) 0.21037(16) 0.10450(12) 0.0151(3) Uani 1 1 d . .
S1 S 0.09256(4) 0.34308(4) 0.13369(3) 0.01521(10) Uani 1 1 d . .
O1 O -0.01277(14) 0.35697(14) 0.07026(12) 0.0290(3) Uani 1 1 d . .
O2 O 0.05252(14) 0.32859(13) 0.23374(10) 0.0252(3) Uani 1 1 d . .
O3 O 0.18462(13) 0.43560(11) 0.11552(9) 0.0165(3) Uani 1 1 d . .
P2 P 0.28115(4) 0.60326(4) 0.30421(3) 0.01297(10) Uani 1 1 d . .
C21 C 0.24383(19) 0.58697(17) 0.43320(13) 0.0180(4) Uani 1 1 d . .
C22 C 0.3306(2) 0.5203(2) 0.48774(15) 0.0278(5) Uani 1 1 d . .
H22 H 0.405695 0.484069 0.457496 0.033 Uiso 1 1 calc R U
C23 C 0.3081(3) 0.5063(2) 0.58646(16) 0.0351(5) Uani 1 1 d . .
H23 H 0.368419 0.461835 0.623384 0.042 Uiso 1 1 calc R U
C24 C 0.1981(2) 0.5570(2) 0.63029(15) 0.0323(5) Uani 1 1 d . .
H24 H 0.183017 0.547857 0.697551 0.039 Uiso 1 1 calc R U
C25 C 0.1096(2) 0.6212(2) 0.57673(16) 0.0354(5) Uani 1 1 d . .
H25 H 0.033036 0.654833 0.606923 0.042 Uiso 1 1 calc R U
C26 C 0.1333(2) 0.6364(2) 0.47828(15) 0.0283(5) Uani 1 1 d . .
H26 H 0.072902 0.681293 0.441708 0.034 Uiso 1 1 calc R U
C27 C 0.14587(18) 0.69601(16) 0.26284(13) 0.0156(3) Uani 1 1 d . .
C28 C 0.0303(2) 0.64407(18) 0.25032(16) 0.0246(4) Uani 1 1 d . .
H28 H 0.025388 0.562332 0.259994 0.030 Uiso 1 1 calc R U
C29 C -0.0774(2) 0.7119(2) 0.22371(17) 0.0309(5) Uani 1 1 d . .
H29 H -0.156580 0.676679 0.216719 0.037 Uiso 1 1 calc R U
C30 C -0.0696(2) 0.8308(2) 0.20732(15) 0.0290(5) Uani 1 1 d . .
H30 H -0.143575 0.876916 0.189208 0.035 Uiso 1 1 calc R U
C31 C 0.0445(2) 0.8822(2) 0.21714(19) 0.0350(5) Uani 1 1 d . .
H31 H 0.049730 0.963668 0.205219 0.042 Uiso 1 1 calc R U
C32 C 0.1527(2) 0.81476(19) 0.24467(18) 0.0289(5) Uani 1 1 d . .
H32 H 0.231773 0.850464 0.251013 0.035 Uiso 1 1 calc R U
C33 C 0.41330(18) 0.70393(16) 0.29692(13) 0.0159(3) Uani 1 1 d . .
C34 C 0.4303(2) 0.77314(18) 0.37339(14) 0.0236(4) Uani 1 1 d . .
H34 H 0.378561 0.762419 0.431025 0.028 Uiso 1 1 calc R U
C35 C 0.5213(2) 0.8572(2) 0.36677(16) 0.0299(5) Uani 1 1 d . .
H35 H 0.531128 0.903490 0.419548 0.036 Uiso 1 1 calc R U
C36 C 0.5976(2) 0.8737(2) 0.28369(17) 0.0286(5) Uani 1 1 d . .
H36 H 0.658488 0.932494 0.278793 0.034 Uiso 1 1 calc R U
C37 C 0.58531(19) 0.80456(17) 0.20749(15) 0.0212(4) Uani 1 1 d . .
H37 H 0.638661 0.815467 0.150646 0.025 Uiso 1 1 calc R U
C38 C 0.49505(17) 0.71896(16) 0.21369(13) 0.0144(3) Uani 1 1 d . .
O21 O 0.59887(14) 0.66422(13) 0.04873(10) 0.0241(3) Uani 1 1 d . .
O22 O 0.36329(14) 0.67175(13) 0.07118(10) 0.0235(3) Uani 1 1 d . .
O23 O 0.49374(13) 0.51238(11) 0.14302(9) 0.0189(3) Uani 1 1 d . .
S2 S 0.48665(4) 0.63598(4) 0.11016(3) 0.01485(10) Uani 1 1 d . .
K1 K 0.24805(4) 0.54177(4) -0.04751(3) 0.01961(9) Uani 1 1 d . .

loop_
_atom_site_aniso_label
_atom_site_aniso_U_11
_atom_site_aniso_U_22
_atom_site_aniso_U_33
_atom_site_aniso_U_23
_atom_site_aniso_U_13
_atom_site_aniso_U_12
Cu1 0.01709(12) 0.01060(11) 0.01364(11) -0.00103(8) 0.00038(8) -0.00031(8)
P1 0.0153(2) 0.0107(2) 0.0120(2) 0.00015(16) -0.00090(16) -0.00008(16)
C1 0.0177(9) 0.0104(8) 0.0246(9) -0.0011(7) -0.0024(7) -0.0008(7)
C2 0.0231(10) 0.0171(9) 0.0315(11) 0.0005(8) 0.0036(8) -0.0002(8)
C3 0.0222(11) 0.0168(10) 0.0606(16) -0.0035(10) 0.0126(10) -0.0025(8)
C4 0.0160(10) 0.0180(10) 0.086(2) -0.0057(12) -0.0085(12) -0.0008(8)
C5 0.0283(12) 0.0251(11) 0.0610(16) -0.0015(11) -0.0245(12) -0.0022(9)
C6 0.0257(11) 0.0197(10) 0.0305(11) -0.0009(8) -0.0101(9) -0.0024(8)
C7 0.0179(9) 0.0188(9) 0.0144(8) 0.0030(7) -0.0016(7) -0.0001(7)
C8 0.0429(14) 0.0213(10) 0.0241(10) 0.0004(8) 0.0088(9) 0.0031(9)
C9 0.0411(14) 0.0398(13) 0.0218(10) 0.0006(10) 0.0111(9) 0.0127(11)
C10 0.0355(13) 0.0437(14) 0.0229(10) 0.0132(10) 0.0070(9) -0.0017(11)
C11 0.097(3) 0.0333(14) 0.0315(13) 0.0076(11) 0.0132(15) -0.0261(15)
C12 0.086(2) 0.0229(12) 0.0232(11) -0.0004(9) 0.0136(12) -0.0161(13)
C13 0.0174(9) 0.0132(8) 0.0132(8) -0.0007(6) 0.0013(6) -0.0027(7)
C14 0.0243(10) 0.0151(9) 0.0202(9) -0.0011(7) -0.0013(7) 0.0019(7)
C15 0.0388(12) 0.0146(9) 0.0254(10) -0.0075(8) -0.0009(9) 0.0015(8)
C16 0.0429(13) 0.0214(10) 0.0226(10) -0.0078(8) -0.0079(9) -0.0041(9)
C17 0.0277(11) 0.0213(10) 0.0207(9) -0.0020(8) -0.0062(8) -0.0032(8)
C18 0.0176(9) 0.0137(8) 0.0137(8) 0.0004(7) 0.0015(7) -0.0014(7)
S1 0.0120(2) 0.0162(2) 0.0174(2) -0.00141(16) -0.00072(16) -0.00010(16)
O1 0.0198(8) 0.0287(8) 0.0400(9) -0.0052(7) -0.0142(7) 0.0022(6)
O2 0.0248(8) 0.0273(8) 0.0223(7) -0.0024(6) 0.0110(6) -0.0028(6)
O3 0.0171(6) 0.0148(6) 0.0172(6) 0.0018(5) -0.0008(5) -0.0003(5)
P2 0.0134(2) 0.0125(2) 0.0129(2) -0.00232(16) 0.00178(16) -0.00138(17)
C21 0.0211(9) 0.0184(9) 0.0147(8) -0.0031(7) 0.0032(7) -0.0055(7)
C22 0.0274(11) 0.0352(12) 0.0201(10) -0.0012(9) 0.0009(8) 0.0030(9)
C23 0.0397(14) 0.0450(14) 0.0203(10) 0.0046(10) -0.0052(9) -0.0017(11)
C24 0.0418(14) 0.0410(13) 0.0145(9) -0.0010(9) 0.0049(9) -0.0141(11)
C25 0.0337(13) 0.0503(15) 0.0209(10) -0.0052(10) 0.0107(9) -0.0013(11)
C26 0.0285(11) 0.0358(12) 0.0193(10) -0.0025(9) 0.0051(8) 0.0032(9)
C27 0.0153(9) 0.0163(9) 0.0146(8) -0.0010(7) 0.0032(6) 0.0011(7)
C28 0.0196(10) 0.0204(10) 0.0342(11) -0.0060(8) -0.0011(8) -0.0011(8)
C29 0.0187(10) 0.0363(12) 0.0383(12) -0.0065(10) -0.0048(9) 0.0000(9)
C30 0.0222(11) 0.0381(12) 0.0242(10) 0.0067(9) 0.0022(8) 0.0109(9)
C31 0.0301(12) 0.0228(11) 0.0490(14) 0.0129(10) 0.0038(10) 0.0052(9)
C32 0.0206(10) 0.0197(10) 0.0453(13) 0.0047(9) 0.0013(9) -0.0018(8)
C33 0.0142(8) 0.0166(9) 0.0173(8) -0.0027(7) -0.0015(7) -0.0008(7)
C34 0.0256(11) 0.0256(10) 0.0204(9) -0.0084(8) 0.0033(8) -0.0070(8)
C35 0.0285(12) 0.0325(12) 0.0311(11) -0.0149(9) -0.0008(9) -0.0114(9)
C36 0.0218(10) 0.0258(11) 0.0397(12) -0.0100(9) 0.0014(9) -0.0108(8)
C37 0.0154(9) 0.0203(9) 0.0277(10) -0.0021(8) 0.0028(7) -0.0039(7)
C38 0.0122(8) 0.0141(8) 0.0170(8) -0.0022(7) -0.0003(6) 0.0002(6)
O21 0.0253(8) 0.0227(7) 0.0232(7) -0.0019(6) 0.0131(6) -0.0056(6)
O22 0.0226(7) 0.0288(8) 0.0196(7) -0.0036(6) -0.0059(6) 0.0017(6)
O23 0.0204(7) 0.0142(6) 0.0213(6) -0.0022(5) 0.0074(5) -0.0014(5)
S2 0.0146(2) 0.0156(2) 0.0140(2) -0.00255(16) 0.00322(16) -0.00148(16)
K1 0.0193(2) 0.0218(2) 0.01731(19) 0.00169(15) -0.00164(15) 0.00058(16)

loop_
_atom_type_symbol
_atom_type_description
_atom_type_scat_dispersion_real
_atom_type_scat_dispersion_imag
_atom_type_scat_source
C C 0.0033 0.0016 'International Tables Vol C Tables 4.2.6.8 and 6.1.1.4'
H H 0.0000 0.0000 'International Tables Vol C Tables 4.2.6.8 and 6.1.1.4'
Cu Cu 0.3201 1.2651 'International Tables Vol C Tables 4.2.6.8 and 6.1.1.4'
O O 0.0106 0.0060 'International Tables Vol C Tables 4.2.6.8 and 6.1.1.4'
S S 0.1246 0.1234 'International Tables Vol C Tables 4.2.6.8 and 6.1.1.4'
K K 0.2009 0.2494 'International Tables Vol C Tables 4.2.6.8 and 6.1.1.4'
P P 0.1023 0.0942 'International Tables Vol C Tables 4.2.6.8 and 6.1.1.4'

loop_
_geom_angle_atom_site_label_1
_geom_angle_atom_site_label_2
_geom_angle_atom_site_label_3
_geom_angle
_geom_angle_site_symmetry_1
_geom_angle_site_symmetry_3
O3 Cu1 O23 104.12(5) . .
O3 Cu1 P2 109.63(4) . .
O23 Cu1 P2 94.69(4) . .
O3 Cu1 P1 94.50(4) . .
O23 Cu1 P1 110.62(4) . .
P2 Cu1 P1 139.632(19) . .
O3 Cu1 K1 36.32(3) . .
O23 Cu1 K1 68.52(4) . .
P2 Cu1 K1 104.981(15) . .
P1 Cu1 K1 113.254(15) . .
C1 P1 C7 105.21(9) . .
C1 P1 C13 103.95(9) . .
C7 P1 C13 103.11(8) . .
C1 P1 Cu1 110.89(6) . .
C7 P1 Cu1 118.65(6) . .
C13 P1 Cu1 113.65(6) . .
C6 C1 C2 119.27(19) . .
C6 C1 P1 121.46(16) . .
C2 C1 P1 118.63(15) . .
C3 C2 C1 120.1(2) . .
C3 C2 H2 120.0 . .
C1 C2 H2 120.0 . .
C4 C3 C2 120.2(2) . .
C4 C3 K1 122.50(15) . 2_665
C2 C3 K1 85.99(13) . 2_665
C4 C3 H3 119.9 . .
C2 C3 H3 119.9 . .
K1 C3 H3 62.1 2_665 .
C5 C4 C3 119.9(2) . .
C5 C4 H4 120.0 . .
C3 C4 H4 120.0 . .
C4 C5 C6 120.6(2) . .
C4 C5 H5 119.7 . .
C6 C5 H5 119.7 . .
C5 C6 C1 119.9(2) . .
C5 C6 H6 120.0 . .
C1 C6 H6 120.0 . .
C8 C7 C12 117.99(19) . .
C8 C7 P1 118.94(15) . .
C12 C7 P1 123.05(16) . .
C7 C8 C9 121.2(2) . .
C7 C8 H8 119.4 . .
C9 C8 H8 119.4 . .
C10 C9 C8 120.0(2) . .
C10 C9 H9 120.0 . .
C8 C9 H9 120.0 . .
C9 C10 C11 119.6(2) . .
C9 C10 H10 120.2 . .
C11 C10 H10 120.2 . .
C10 C11 C12 120.5(2) . .
C10 C11 H11 119.8 . .
C12 C11 H11 119.8 . .
C7 C12 C11 120.6(2) . .
C7 C12 H12 119.7 . .
C11 C12 H12 119.7 . .
C14 C13 C18 118.13(17) . .
C14 C13 P1 120.78(15) . .
C18 C13 P1 121.08(14) . .
C15 C14 C13 121.24(19) . .
C15 C14 H14 119.4 . .
C13 C14 H14 119.4 . .
C16 C15 C14 119.65(19) . .
C16 C15 H15 120.2 . .
C14 C15 H15 120.2 . .
C15 C16 C17 120.31(19) . .
C15 C16 H16 119.8 . .
C17 C16 H16 119.8 . .
C18 C17 C16 119.96(19) . .
C18 C17 H17 120.0 . .
C16 C17 H17 120.0 . .
C17 C18 C13 120.70(17) . .
C17 C18 S1 117.84(15) . .
C13 C18 S1 121.45(14) . .
O2 S1 O1 114.64(10) . .
O2 S1 O3 112.00(8) . .
O1 S1 O3 111.67(9) . .
O2 S1 C18 105.39(9) . .
O1 S1 C18 106.24(9) . .
O3 S1 C18 106.15(8) . .
O2 S1 K1 143.79(7) . .
O1 S1 K1 82.42(7) . .
O3 S1 K1 34.08(5) . .
C18 S1 K1 99.25(6) . .
S1 O1 K1 144.23(10) . 2_565
S1 O3 Cu1 115.25(7) . .
S1 O3 K1 127.45(7) . .
Cu1 O3 K1 114.17(5) . .
C27 P2 C21 103.17(9) . .
C27 P2 C33 102.27(9) . .
C21 P2 C33 102.10(9) . .
C27 P2 Cu1 114.50(6) . .
C21 P2 Cu1 118.83(6) . .
C33 P2 Cu1 113.88(6) . .
C26 C21 C22 118.87(18) . .
C26 C21 P2 123.13(16) . .
C22 C21 P2 118.00(15) . .
C21 C22 C23 120.5(2) . .
C21 C22 H22 119.8 . .
C23 C22 H22 119.8 . .
C24 C23 C22 119.9(2) . .
C24 C23 H23 120.1 . .
C22 C23 H23 120.1 . .
C23 C24 C25 120.3(2) . .
C23 C24 H24 119.9 . .
C25 C24 H24 119.9 . .
C24 C25 C26 119.7(2) . .
C24 C25 H25 120.1 . .
C26 C25 H25 120.1 . .
C21 C26 C25 120.8(2) . .
C21 C26 H26 119.6 . .
C25 C26 H26 119.6 . .
C32 C27 C28 119.15(18) . .
C32 C27 P2 123.02(15) . .
C28 C27 P2 117.83(15) . .
C29 C28 C27 120.0(2) . .
C29 C28 H28 120.0 . .
C27 C28 H28 120.0 . .
C30 C29 C28 120.1(2) . .
C30 C29 H29 119.9 . .
C28 C29 H29 119.9 . .
C31 C30 C29 120.3(2) . .
C31 C30 H30 119.9 . .
C29 C30 H30 119.9 . .
C30 C31 C32 119.9(2) . .
C30 C31 H31 120.1 . .
C32 C31 H31 120.1 . .
C27 C32 C31 120.6(2) . .
C27 C32 H32 119.7 . .
C31 C32 H32 119.7 . .
C34 C33 C38 117.94(17) . .
C34 C33 P2 119.96(14) . .
C38 C33 P2 122.01(14) . .
C35 C34 C33 121.27(19) . .
C35 C34 H34 119.4 . .
C33 C34 H34 119.4 . .
C36 C35 C34 120.1(2) . .
C36 C35 H35 119.9 . .
C34 C35 H35 119.9 . .
C35 C36 C37 120.0(2) . .
C35 C36 H36 120.0 . .
C37 C36 H36 120.0 . .
C36 C37 C38 120.38(19) . .
C36 C37 H37 119.8 . .
C38 C37 H37 119.8 . .
C37 C38 C33 120.23(17) . .
C37 C38 S2 116.39(14) . .
C33 C38 S2 123.34(14) . .
S2 O21 K1 104.10(7) . 2_665
S2 O22 K1 122.43(8) . .
S2 O23 Cu1 117.61(8) . .
S2 O23 K1 95.33(6) . 2_665
Cu1 O23 K1 146.76(6) . 2_665
O21 S2 O22 114.65(9) . .
O21 S2 O23 111.09(8) . .
O22 S2 O23 112.51(9) . .
O21 S2 C38 105.53(9) . .
O22 S2 C38 105.51(8) . .
O23 S2 C38 106.81(8) . .
O21 S2 K1 51.79(6) . 2_665
O22 S2 K1 137.13(6) . 2_665
O23 S2 K1 59.36(5) . 2_665
C38 S2 K1 117.21(6) . 2_665
O21 S2 K1 105.94(7) . .
O22 S2 K1 38.02(6) . .
O23 S2 K1 83.72(6) . .
C38 S2 K1 140.17(6) . .
K1 S2 K1 101.372(14) 2_665 .
O3 K1 O1 95.05(5) . 2_565
O3 K1 O22 79.82(4) . .
O1 K1 O22 106.48(5) 2_565 .
O3 K1 O21 75.98(4) . 2_665
O1 K1 O21 146.45(5) 2_565 2_665
O22 K1 O21 103.64(5) . 2_665
O3 K1 O23 119.23(4) . 2_665
O1 K1 O23 144.84(5) 2_565 2_665
O22 K1 O23 88.30(4) . 2_665
O21 K1 O23 49.41(4) 2_665 2_665
O3 K1 C3 144.49(6) . 2_665
O1 K1 C3 69.05(5) 2_565 2_665
O22 K1 C3 75.11(6) . 2_665
O21 K1 C3 134.17(5) 2_665 2_665
O23 K1 C3 84.98(5) 2_665 2_665
O3 K1 S2 97.57(3) . 2_665
O1 K1 S2 154.65(4) 2_565 2_665
O22 K1 S2 97.35(3) . 2_665
O21 K1 S2 24.11(3) 2_665 2_665
O23 K1 S2 25.32(3) 2_665 2_665
C3 K1 S2 110.13(4) 2_665 2_665
O3 K1 S2 76.96(3) . .
O1 K1 S2 125.80(4) 2_565 .
O22 K1 S2 19.55(3) . .
O21 K1 S2 84.23(3) 2_665 .
O23 K1 S2 73.59(3) 2_665 .
C3 K1 S2 86.94(5) 2_665 .
S2 K1 S2 78.628(14) 2_665 .
O3 K1 S1 18.47(3) . .
O1 K1 S1 87.18(4) 2_565 .
O22 K1 S1 98.07(3) . .
O21 K1 S1 74.19(3) 2_665 .
O23 K1 S1 122.88(3) 2_665 .
C3 K1 S1 151.53(4) 2_665 .
S2 K1 S1 98.074(14) 2_665 .
S2 K1 S1 95.118(13) . .
O3 K1 Cu1 29.51(3) . .
O1 K1 Cu1 115.44(4) 2_565 .
O22 K1 Cu1 55.03(3) . .
O21 K1 Cu1 71.36(3) 2_665 .
O23 K1 Cu1 99.27(3) 2_665 .
C3 K1 Cu1 129.59(5) 2_665 .
S2 K1 Cu1 85.202(12) 2_665 .
S2 K1 Cu1 48.056(9) . .
S1 K1 Cu1 47.166(9) . .

loop_
_geom_bond_atom_site_label_1
_geom_bond_atom_site_label_2
_geom_bond_distance
_geom_bond_site_symmetry_2
Cu1 O3 2.1681(13) .
Cu1 O23 2.1767(13) .
Cu1 P2 2.2195(5) .
Cu1 P1 2.2278(5) .
Cu1 K1 4.0159(5) .
P1 C1 1.824(2) .
P1 C7 1.8267(19) .
P1 C13 1.8383(19) .
C1 C6 1.396(3) .
C1 C2 1.401(3) .
C2 C3 1.391(3) .
C2 H2 0.9500 .
C3 C4 1.389(4) .
C3 K1 3.391(2) 2_665
C3 H3 0.9500 .
C4 C5 1.378(4) .
C4 H4 0.9500 .
C5 C6 1.394(3) .
C5 H5 0.9500 .
C6 H6 0.9500 .
C7 C8 1.378(3) .
C7 C12 1.386(3) .
C8 C9 1.391(3) .
C8 H8 0.9500 .
C9 C10 1.372(4) .
C9 H9 0.9500 .
C10 C11 1.365(4) .
C10 H10 0.9500 .
C11 C12 1.394(3) .
C11 H11 0.9500 .
C12 H12 0.9500 .
C13 C14 1.398(3) .
C13 C18 1.409(3) .
C14 C15 1.391(3) .
C14 H14 0.9500 .
C15 C16 1.387(3) .
C15 H15 0.9500 .
C16 C17 1.391(3) .
C16 H16 0.9500 .
C17 C18 1.388(3) .
C17 H17 0.9500 .
C18 S1 1.7882(19) .
S1 O2 1.4451(14) .
S1 O1 1.4507(15) .
S1 O3 1.4745(14) .
S1 K1 3.6943(6) .
O1 K1 2.6781(15) 2_565
O3 K1 2.6073(13) .
P2 C27 1.8238(19) .
P2 C21 1.8323(19) .
P2 C33 1.8414(19) .
C21 C26 1.384(3) .
C21 C22 1.393(3) .
C22 C23 1.395(3) .
C22 H22 0.9500 .
C23 C24 1.378(4) .
C23 H23 0.9500 .
C24 C25 1.383(4) .
C24 H24 0.9500 .
C25 C26 1.394(3) .
C25 H25 0.9500 .
C26 H26 0.9500 .
C27 C32 1.386(3) .
C27 C28 1.395(3) .
C28 C29 1.388(3) .
C28 H28 0.9500 .
C29 C30 1.386(3) .
C29 H29 0.9500 .
C30 C31 1.371(3) .
C30 H30 0.9500 .
C31 C32 1.394(3) .
C31 H31 0.9500 .
C32 H32 0.9500 .
C33 C34 1.397(3) .
C33 C38 1.410(3) .
C34 C35 1.387(3) .
C34 H34 0.9500 .
C35 C36 1.380(3) .
C35 H35 0.9500 .
C36 C37 1.384(3) .
C36 H36 0.9500 .
C37 C38 1.395(3) .
C37 H37 0.9500 .
C38 S2 1.7918(19) .
O21 S2 1.4476(14) .
O21 K1 2.7846(16) 2_665
O22 S2 1.4547(15) .
O22 K1 2.6783(15) .
O23 S2 1.4760(14) .
O23 K1 2.9700(14) 2_665
S2 K1 3.4370(6) 2_665
S2 K1 3.6699(6) .

loop_
_geom_torsion_atom_site_label_1
_geom_torsion_atom_site_label_2
_geom_torsion_atom_site_label_3
_geom_torsion_atom_site_label_4
_geom_torsion
_geom_torsion_site_symmetry_1
_geom_torsion_site_symmetry_4
C7 P1 C1 C6 -27.35(18) . .
C13 P1 C1 C6 -135.39(16) . .
Cu1 P1 C1 C6 102.11(16) . .
C7 P1 C1 C2 161.91(15) . .
C13 P1 C1 C2 53.87(17) . .
Cu1 P1 C1 C2 -68.62(16) . .
C6 C1 C2 C3 1.0(3) . .
P1 C1 C2 C3 171.98(16) . .
C1 C2 C3 C4 -1.2(3) . .
C1 C2 C3 K1 -126.83(18) . 2_665
C2 C3 C4 C5 0.4(3) . .
K1 C3 C4 C5 106.3(2) 2_665 .
C3 C4 C5 C6 0.6(4) . .
C4 C5 C6 C1 -0.8(3) . .
C2 C1 C6 C5 0.0(3) . .
P1 C1 C6 C5 -170.72(16) . .
C1 P1 C7 C8 104.90(18) . .
C13 P1 C7 C8 -146.45(18) . .
Cu1 P1 C7 C8 -19.8(2) . .
C1 P1 C7 C12 -77.1(2) . .
C13 P1 C7 C12 31.6(2) . .
Cu1 P1 C7 C12 158.2(2) . .
C12 C7 C8 C9 2.2(4) . .
P1 C7 C8 C9 -179.70(19) . .
C7 C8 C9 C10 -2.5(4) . .
C8 C9 C10 C11 0.8(4) . .
C9 C10 C11 C12 1.0(5) . .
C8 C7 C12 C11 -0.3(4) . .
P1 C7 C12 C11 -178.4(3) . .
C10 C11 C12 C7 -1.3(5) . .
C1 P1 C13 C14 25.18(17) . .
C7 P1 C13 C14 -84.41(16) . .
Cu1 P1 C13 C14 145.84(14) . .
C1 P1 C13 C18 -155.94(15) . .
C7 P1 C13 C18 94.47(16) . .
Cu1 P1 C13 C18 -35.28(16) . .
C18 C13 C14 C15 -0.6(3) . .
P1 C13 C14 C15 178.35(16) . .
C13 C14 C15 C16 0.5(3) . .
C14 C15 C16 C17 -0.2(3) . .
C15 C16 C17 C18 -0.1(3) . .
C16 C17 C18 C13 0.0(3) . .
C16 C17 C18 S1 -178.64(16) . .
C14 C13 C18 C17 0.3(3) . .
P1 C13 C18 C17 -178.61(15) . .
C14 C13 C18 S1 178.91(14) . .
P1 C13 C18 S1 0.0(2) . .
C17 C18 S1 O2 120.11(16) . .
C13 C18 S1 O2 -58.55(17) . .
C17 C18 S1 O1 -1.93(18) . .
C13 C18 S1 O1 179.41(15) . .
C17 C18 S1 O3 -120.93(15) . .
C13 C18 S1 O3 60.41(16) . .
C17 C18 S1 K1 -86.67(15) . .
C13 C18 S1 K1 94.67(14) . .
O2 S1 O1 K1 40.93(19) . 2_565
O3 S1 O1 K1 -87.80(17) . 2_565
C18 S1 O1 K1 156.89(15) . 2_565
K1 S1 O1 K1 -105.63(15) . 2_565
O2 S1 O3 Cu1 38.42(11) . .
O1 S1 O3 Cu1 168.54(8) . .
C18 S1 O3 Cu1 -76.10(9) . .
K1 S1 O3 Cu1 -158.66(14) . .
O2 S1 O3 K1 -162.92(9) . .
O1 S1 O3 K1 -32.80(12) . .
C18 S1 O3 K1 82.56(10) . .
C27 P2 C21 C26 1.3(2) . .
C33 P2 C21 C26 107.20(19) . .
Cu1 P2 C21 C26 -126.61(17) . .
C27 P2 C21 C22 -179.47(17) . .
C33 P2 C21 C22 -73.61(18) . .
Cu1 P2 C21 C22 52.58(18) . .
C26 C21 C22 C23 -1.7(3) . .
P2 C21 C22 C23 179.07(19) . .
C21 C22 C23 C24 1.1(4) . .
C22 C23 C24 C25 0.4(4) . .
C23 C24 C25 C26 -1.3(4) . .
C22 C21 C26 C25 0.8(3) . .
P2 C21 C26 C25 179.97(19) . .
C24 C25 C26 C21 0.7(4) . .
C21 P2 C27 C32 98.86(18) . .
C33 P2 C27 C32 -6.87(19) . .
Cu1 P2 C27 C32 -130.53(17) . .
C21 P2 C27 C28 -80.36(17) . .
C33 P2 C27 C28 173.91(15) . .
Cu1 P2 C27 C28 50.25(16) . .
C32 C27 C28 C29 -2.6(3) . .
P2 C27 C28 C29 176.68(17) . .
C27 C28 C29 C30 1.5(3) . .
C28 C29 C30 C31 0.1(4) . .
C29 C30 C31 C32 -0.6(4) . .
C28 C27 C32 C31 2.0(3) . .
P2 C27 C32 C31 -177.18(19) . .
C30 C31 C32 C27 -0.4(4) . .
C27 P2 C33 C34 86.45(17) . .
C21 P2 C33 C34 -20.11(18) . .
Cu1 P2 C33 C34 -149.47(14) . .
C27 P2 C33 C38 -89.88(16) . .
C21 P2 C33 C38 163.56(15) . .
Cu1 P2 C33 C38 34.20(17) . .
C38 C33 C34 C35 2.4(3) . .
P2 C33 C34 C35 -174.08(18) . .
C33 C34 C35 C36 -0.2(4) . .
C34 C35 C36 C37 -1.4(4) . .
C35 C36 C37 C38 0.8(3) . .
C36 C37 C38 C33 1.5(3) . .
C36 C37 C38 S2 179.33(16) . .
C34 C33 C38 C37 -3.0(3) . .
P2 C33 C38 C37 173.37(15) . .
C34 C33 C38 S2 179.31(15) . .
P2 C33 C38 S2 -4.3(2) . .
K1 O21 S2 O22 -131.69(8) 2_665 .
K1 O21 S2 O23 -2.74(10) 2_665 .
K1 O21 S2 C38 112.66(8) 2_665 .
K1 O21 S2 K1 -92.07(5) 2_665 .
K1 O22 S2 O21 84.47(11) . .
K1 O22 S2 O23 -43.76(11) . .
K1 O22 S2 C38 -159.86(8) . .
K1 O22 S2 K1 24.87(14) . 2_665
Cu1 O23 S2 O21 -172.83(8) . .
K1 O23 S2 O21 2.50(9) 2_665 .
Cu1 O23 S2 O22 -42.75(11) . .
K1 O23 S2 O22 132.58(7) 2_665 .
Cu1 O23 S2 C38 72.57(10) . .
K1 O23 S2 C38 -112.10(7) 2_665 .
Cu1 O23 S2 K1 -175.33(10) . 2_665
Cu1 O23 S2 K1 -68.13(7) . .
K1 O23 S2 K1 107.20(4) 2_665 .
C37 C38 S2 O21 11.49(17) . .
C33 C38 S2 O21 -170.76(15) . .
C37 C38 S2 O22 -110.27(15) . .
C33 C38 S2 O22 67.47(17) . .
C37 C38 S2 O23 129.79(15) . .
C33 C38 S2 O23 -52.46(17) . .
C37 C38 S2 K1 66.11(16) . 2_665
C33 C38 S2 K1 -116.14(14) . 2_665
C37 C38 S2 K1 -129.61(13) . .
C33 C38 S2 K1 48.1(2) . .
